data_7053123
loop_
_publ_author_name
'Patra, Ranjan'
'Titi, Hatem M.'
'Goldberg, Israel'

_publ_section_title
;
 Metal--organic coordination polymers with a new 3,5-(4-carboxybenzyloxy)
 benzoic acid linker
;
_journal_issue 5
_journal_name_full 'New Journal of Chemistry'
_journal_page_first 1494
_journal_paper_doi 10.1039/c3nj00054k
_journal_volume 37
_journal_year 2013
_chemical_formula_moiety 'C23 H15 Cu2 O9, C4 H9 N O'
_chemical_formula_sum 'C23 H15 Cu2 O9'
_chemical_formula_weight 649.55
_chemical_name_systematic
;
?
;
_space_group_IT_number 15
_symmetry_cell_setting monoclinic
_symmetry_space_group_name_Hall '-C 2yc'
_symmetry_space_group_name_H-M 'C 1 2/c 1'
_atom_sites_solution_hydrogens geom
_atom_sites_solution_primary direct
_atom_sites_solution_secondary difmap
_audit_creation_method SHELXL-97
_cell_angle_alpha 90.00
_cell_angle_beta 98.1557(12)
_cell_angle_gamma 90.00
_cell_formula_units_Z 4
_cell_length_a 17.8091(4)
_cell_length_b 25.5978(7)
_cell_length_c 5.7377(2)
_cell_measurement_reflns_used 3080
_cell_measurement_temperature 110(2)
_cell_measurement_theta_max 27.82
_cell_measurement_theta_min 2.65
_cell_volume 2589.21(13)
_computing_cell_refinement Denzo
_computing_data_collection 'Collect, Nonius B.V.'
_computing_data_reduction 'Denzo & Scalepack'
_computing_structure_refinement 'SHELXL-97 (Sheldrick, 1997)'
_computing_structure_solution SIR-97
_diffrn_ambient_temperature 110(2)
_diffrn_detector_area_resol_mean 12.8
_diffrn_measured_fraction_theta_full 0.994
_diffrn_measured_fraction_theta_max 0.994
_diffrn_measurement_device_type 'Nonius KappaCCD'
_diffrn_measurement_method '1 deg. \w scans'
_diffrn_radiation_monochromator graphite
_diffrn_radiation_source 'fine-focus sealed tube'
_diffrn_radiation_type MoK\a
_diffrn_radiation_wavelength 0.71073
_diffrn_reflns_av_R_equivalents 0.0480
_diffrn_reflns_av_sigmaI/netI 0.0317
_diffrn_reflns_limit_h_max 23
_diffrn_reflns_limit_h_min 0
_diffrn_reflns_limit_k_max 33
_diffrn_reflns_limit_k_min 0
_diffrn_reflns_limit_l_max 7
_diffrn_reflns_limit_l_min -7
_diffrn_reflns_number 14289
_diffrn_reflns_theta_full 27.82
_diffrn_reflns_theta_max 27.82
_diffrn_reflns_theta_min 2.65
_diffrn_standards_number 0
_exptl_absorpt_coefficient_mu 1.704
_exptl_absorpt_correction_T_max 0.7858
_exptl_absorpt_correction_T_min 0.5896
_exptl_absorpt_correction_type multi-scan
_exptl_absorpt_process_details 'Blessing, 1995'
_exptl_crystal_colour blue
_exptl_crystal_density_diffrn 1.666
_exptl_crystal_density_method 'not measured'
_exptl_crystal_description needle
_exptl_crystal_F_000 1324
_exptl_crystal_size_max 0.35
_exptl_crystal_size_mid 0.20
_exptl_crystal_size_min 0.15
_platon_squeeze_details
;
There are two molecules of the DMA solvent per unit-cell
located on, and disordered about, crystallographic inversion
centers at 0,0,0 and 0.5,0.5,0.
;
_refine_diff_density_max 0.849
_refine_diff_density_min -0.754
_refine_diff_density_rms 0.107
_refine_ls_extinction_method none
_refine_ls_goodness_of_fit_ref 1.045
_refine_ls_hydrogen_treatment constr
_refine_ls_matrix_type full
_refine_ls_number_parameters 156
_refine_ls_number_reflns 3075
_refine_ls_number_restraints 0
_refine_ls_restrained_S_all 1.045
_refine_ls_R_factor_all 0.0474
_refine_ls_R_factor_gt 0.0401
_refine_ls_shift/su_max 0.000
_refine_ls_shift/su_mean 0.000
_refine_ls_structure_factor_coef Fsqd
_refine_ls_weighting_details 'calc w=1/[\s^2^(Fo^2^)+(0.0667P)^2^+1.4521P] where P=(Fo^2^+2Fc^2^)/3'
_refine_ls_weighting_scheme calc
_refine_ls_wR_factor_gt 0.1101
_refine_ls_wR_factor_ref 0.1142
_reflns_number_gt 2675
_reflns_number_total 3075
_reflns_threshold_expression >2sigma(I)
_cod_data_source_file c3nj00054k.txt
_cod_data_source_block 3
_cod_original_sg_symbol_H-M 'C 2/c'
_cod_database_code 7053123

loop_
_symmetry_equiv_pos_as_xyz
'x, y, z'
'-x, y, -z+1/2'
'x+1/2, y+1/2, z'
'-x+1/2, y+1/2, -z+1/2'
'-x, -y, -z'
'x, -y, z-1/2'
'-x+1/2, -y+1/2, -z'
'x+1/2, -y+1/2, z-1/2'

loop_
_atom_site_label
_atom_site_type_symbol
_atom_site_fract_x
_atom_site_fract_y
_atom_site_fract_z
_atom_site_U_iso_or_equiv
_atom_site_adp_type
_atom_site_occupancy
_atom_site_symmetry_multiplicity
_atom_site_calc_flag
_atom_site_refinement_flags
Cu1 Cu -0.083534(16) 0.478207(11) 0.04994(5) 0.01487(13) Uani 1 1 d .
O2 O 0.0000 0.50940(9) 0.2500 0.0115(5) Uani 1 2 d S
O3 O -0.04079(10) 0.40820(6) 0.0808(3) 0.0161(4) Uani 1 1 d .
C4 C 0.0000 0.38586(13) 0.2500 0.0127(6) Uani 1 2 d S
C5 C 0.0000 0.32755(13) 0.2500 0.0127(6) Uani 1 2 d S
C6 C 0.04429(13) 0.30094(9) 0.4341(5) 0.0150(5) Uani 1 1 d .
H6 H 0.0735 0.3195 0.5588 0.018 Uiso 1 1 calc R
C7 C 0.04441(13) 0.24653(10) 0.4293(4) 0.0155(5) Uani 1 1 d .
C8 C 0.0000 0.21903(13) 0.2500 0.0157(7) Uani 1 2 d S
H8 H 0.0000 0.1819 0.2500 0.019 Uiso 1 2 calc SR
O9 O 0.08718(10) 0.21566(7) 0.5926(3) 0.0204(4) Uani 1 1 d .
C10 C 0.13808(14) 0.24036(10) 0.7785(5) 0.0183(5) Uani 1 1 d .
H10A H 0.1095 0.2553 0.8988 0.022 Uiso 1 1 calc R
H10B H 0.1670 0.2687 0.7147 0.022 Uiso 1 1 calc R
C11 C 0.19047(14) 0.19779(10) 0.8830(5) 0.0166(5) Uani 1 1 d .
C12 C 0.18126(15) 0.17386(11) 1.0936(5) 0.0223(6) Uani 1 1 d .
H12 H 0.1430 0.1859 1.1801 0.027 Uiso 1 1 calc R
C13 C 0.22767(15) 0.13232(11) 1.1796(5) 0.0213(5) Uani 1 1 d .
H13 H 0.2220 0.1168 1.3265 0.026 Uiso 1 1 calc R
C14 C 0.28240(14) 0.11368(10) 1.0495(5) 0.0167(5) Uani 1 1 d .
C15 C 0.29240(15) 0.13766(11) 0.8390(5) 0.0216(6) Uani 1 1 d .
H15 H 0.3297 0.1251 0.7501 0.026 Uiso 1 1 calc R
C16 C 0.24730(16) 0.18037(11) 0.7588(5) 0.0220(5) Uani 1 1 d .
H16 H 0.2555 0.1977 0.6182 0.026 Uiso 1 1 calc R
C17 C 0.33077(14) 0.06810(10) 1.1383(5) 0.0179(5) Uani 1 1 d .
O18 O 0.36882(10) 0.04630(7) 0.9944(3) 0.0209(4) Uani 1 1 d .
O19 O 0.33061(10) 0.05469(7) 1.3517(3) 0.0198(4) Uani 1 1 d .

loop_
_atom_site_aniso_label
_atom_site_aniso_U_11
_atom_site_aniso_U_22
_atom_site_aniso_U_33
_atom_site_aniso_U_23
_atom_site_aniso_U_13
_atom_site_aniso_U_12
Cu1 0.01443(18) 0.00905(18) 0.01897(19) -0.00150(11) -0.00508(12) 0.00094(10)
O2 0.0134(11) 0.0086(10) 0.0105(11) 0.000 -0.0049(9) 0.000
O3 0.0202(9) 0.0078(8) 0.0177(9) -0.0009(6) -0.0067(7) 0.0025(6)
C4 0.0133(15) 0.0074(14) 0.0165(16) 0.000 -0.0013(12) 0.000
C5 0.0125(15) 0.0080(15) 0.0163(16) 0.000 -0.0029(12) 0.000
C6 0.0126(11) 0.0091(11) 0.0216(12) 0.0004(9) -0.0034(9) 0.0007(8)
C7 0.0114(11) 0.0121(11) 0.0216(13) 0.0029(9) -0.0023(9) 0.0019(8)
C8 0.0137(15) 0.0070(14) 0.0251(18) 0.000 -0.0017(13) 0.000
O9 0.0202(9) 0.0089(8) 0.0282(10) 0.0027(7) -0.0103(8) 0.0014(7)
C10 0.0166(12) 0.0137(11) 0.0221(13) 0.0005(10) -0.0061(10) 0.0038(9)
C11 0.0154(11) 0.0112(11) 0.0214(12) -0.0001(9) -0.0038(10) 0.0036(9)
C12 0.0206(13) 0.0225(14) 0.0238(13) 0.0039(11) 0.0035(11) 0.0077(10)
C13 0.0217(13) 0.0206(13) 0.0213(13) 0.0051(10) 0.0025(10) 0.0060(10)
C14 0.0152(11) 0.0120(11) 0.0210(12) 0.0013(9) -0.0044(9) 0.0023(9)
C15 0.0221(13) 0.0209(13) 0.0223(13) 0.0033(10) 0.0048(11) 0.0087(10)
C16 0.0257(13) 0.0193(13) 0.0211(13) 0.0062(10) 0.0040(10) 0.0065(10)
C17 0.0141(11) 0.0140(12) 0.0238(13) 0.0021(10) -0.0043(10) 0.0016(9)
O18 0.0208(9) 0.0140(9) 0.0260(10) 0.0014(7) -0.0039(8) 0.0061(7)
O19 0.0159(9) 0.0187(9) 0.0226(10) 0.0045(7) -0.0050(7) 0.0013(7)

loop_
_atom_type_symbol
_atom_type_description
_atom_type_scat_dispersion_real
_atom_type_scat_dispersion_imag
_atom_type_scat_source
C C 0.0033 0.0016 'International Tables Vol C Tables 4.2.6.8 and 6.1.1.4'
H H 0.0000 0.0000 'International Tables Vol C Tables 4.2.6.8 and 6.1.1.4'
Cu Cu 0.3201 1.2651 'International Tables Vol C Tables 4.2.6.8 and 6.1.1.4'
O O 0.0106 0.0060 'International Tables Vol C Tables 4.2.6.8 and 6.1.1.4'

loop_
_geom_angle_atom_site_label_1
_geom_angle_atom_site_label_2
_geom_angle_atom_site_label_3
_geom_angle
_geom_angle_site_symmetry_1
_geom_angle_site_symmetry_3
O2 Cu1 O18 90.48(8) . 3_454
O2 Cu1 O3 93.94(8) . .
O18 Cu1 O3 175.19(8) 3_454 .
O2 Cu1 O19 178.66(7) . 8_454
O18 Cu1 O19 90.21(8) 3_454 8_454
O3 Cu1 O19 85.41(8) . 8_454
Cu1 O2 Cu1 130.83(13) . 2
C4 O3 Cu1 131.43(17) . .
O3 C4 O3 126.2(3) . 2
O3 C4 C5 116.91(15) . .
O3 C4 C5 116.91(15) 2 .
C6 C5 C6 121.9(3) 2 .
C6 C5 C4 119.07(15) 2 .
C6 C5 C4 119.07(15) . .
C7 C6 C5 118.2(2) . .
C7 C6 H6 120.9 . .
C5 C6 H6 120.9 . .
O9 C7 C6 124.4(2) . .
O9 C7 C8 114.5(2) . .
C6 C7 C8 121.1(2) . .
C7 C8 C7 119.4(3) . 2
C7 C8 H8 120.3 . .
C7 C8 H8 120.3 2 .
C7 O9 C10 118.82(19) . .
O9 C10 C11 105.4(2) . .
O9 C10 H10A 110.7 . .
C11 C10 H10A 110.7 . .
O9 C10 H10B 110.7 . .
C11 C10 H10B 110.7 . .
H10A C10 H10B 108.8 . .
C12 C11 C16 119.3(2) . .
C12 C11 C10 121.7(2) . .
C16 C11 C10 118.9(2) . .
C11 C12 C13 120.6(2) . .
C11 C12 H12 119.7 . .
C13 C12 H12 119.7 . .
C14 C13 C12 119.8(2) . .
C14 C13 H13 120.1 . .
C12 C13 H13 120.1 . .
C15 C14 C13 120.0(2) . .
C15 C14 C17 120.1(2) . .
C13 C14 C17 119.8(2) . .
C14 C15 C16 119.6(2) . .
C14 C15 H15 120.2 . .
C16 C15 H15 120.2 . .
C11 C16 C15 120.6(3) . .
C11 C16 H16 119.7 . .
C15 C16 H16 119.7 . .
O18 C17 O19 125.6(2) . .
O18 C17 C14 117.1(2) . .
O19 C17 C14 117.3(2) . .
C17 O18 Cu1 123.23(17) . 3_546
C17 O19 Cu1 124.48(16) . 8_557

loop_
_geom_bond_atom_site_label_1
_geom_bond_atom_site_label_2
_geom_bond_distance
_geom_bond_site_symmetry_2
Cu1 O2 1.9193(10) .
Cu1 O18 1.9451(18) 3_454
Cu1 O3 1.9452(17) .
Cu1 O19 1.9616(18) 8_454
O2 Cu1 1.9194(10) 2
O3 C4 1.264(2) .
C4 O3 1.264(2) 2
C4 C5 1.493(4) .
C5 C6 1.402(3) 2
C5 C6 1.402(3) .
C6 C7 1.393(3) .
C6 H6 0.9500 .
C7 O9 1.371(3) .
C7 C8 1.396(3) .
C8 C7 1.396(3) 2
C8 H8 0.9500 .
O9 C10 1.444(3) .
C10 C11 1.503(3) .
C10 H10A 0.9900 .
C10 H10B 0.9900 .
C11 C12 1.385(4) .
C11 C16 1.391(4) .
C12 C13 1.394(4) .
C12 H12 0.9500 .
C13 C14 1.393(4) .
C13 H13 0.9500 .
C14 C15 1.389(4) .
C14 C17 1.496(3) .
C15 C16 1.395(4) .
C15 H15 0.9500 .
C16 H16 0.9500 .
C17 O18 1.269(3) .
C17 O19 1.272(3) .
O18 Cu1 1.9451(18) 3_546
O19 Cu1 1.9616(18) 8_557

loop_
_platon_squeeze_void_nr
_platon_squeeze_void_average_x
_platon_squeeze_void_average_y
_platon_squeeze_void_average_z
_platon_squeeze_void_volume
_platon_squeeze_void_count_electrons
_platon_squeeze_void_content
1 0.000 0.000 -0.043 342 46 ' '
2 0.500 0.500 0.039 342 46 ' '
